data_4302100
loop_
_publ_author_name
'Joel S. Miller'
'Peter K. Gantzel'
'Arnold L. Rheingold'
'Michelle L. Taliaferro'

_publ_section_title
;
Structures of the Solvated Organic-Based Ferromagnet Decamethylferrocenium
Tetracyanoethenide, [FeCp*2].+[TCNE].-.yRCN (R = Me, Et,n-Pr)
;
_journal_name_full 'Inorganic Chemistry'
_journal_page_first 4201
_journal_page_last 4206
_journal_paper_doi 10.1021/ic900075j
_journal_volume 48
_journal_year 2009
_chemical_formula_sum 'C26 H30 Fe N4'
_chemical_formula_weight 454.39
_chemical_name_systematic
; 
 ? 
;
_space_group_IT_number 14
_symmetry_cell_setting monoclinic
_symmetry_space_group_name_Hall '-P 2ybc'
_symmetry_space_group_name_H-M 'P 1 21/c 1'
_atom_sites_solution_hydrogens geom
_atom_sites_solution_primary direct
_atom_sites_solution_secondary difmap
_audit_creation_method SHELXL-97
_cell_angle_alpha 90.00
_cell_angle_beta 113.207(2)
_cell_angle_gamma 90.00
_cell_formula_units_Z 4
_cell_length_a 9.7095(12)
_cell_length_b 14.2142(18)
_cell_length_c 18.753(2)
_cell_measurement_reflns_used 9105
_cell_measurement_temperature 100(2)
_cell_measurement_theta_max 27.54
_cell_measurement_theta_min 2.28
_cell_volume 2378.7(5)
_computing_cell_refinement 'Bruker SMART'
_computing_data_collection 'Bruker SMART'
_computing_data_reduction 'Bruker SAINT'
_computing_molecular_graphics 'Bruker SHELXTL'
_computing_publication_material 'Bruker SHELXTL'
_computing_structure_refinement 'SHELXL-97 (Sheldrick, 1997)'
_computing_structure_solution 'SHELXS-97 (Sheldrick, 1990)'
_diffrn_ambient_temperature 100(2)
_diffrn_measured_fraction_theta_full 0.961
_diffrn_measured_fraction_theta_max 0.961
_diffrn_measurement_device_type 'CCD area detector'
_diffrn_measurement_method 'phi and omega scans'
_diffrn_radiation_monochromator graphite
_diffrn_radiation_source 'fine-focus sealed tube'
_diffrn_radiation_type MoK\a
_diffrn_radiation_wavelength 0.71073
_diffrn_reflns_av_R_equivalents 0.0000
_diffrn_reflns_av_sigmaI/netI 0.0495
_diffrn_reflns_limit_h_max 12
_diffrn_reflns_limit_h_min -12
_diffrn_reflns_limit_k_max 0
_diffrn_reflns_limit_k_min -18
_diffrn_reflns_limit_l_max 11
_diffrn_reflns_limit_l_min -23
_diffrn_reflns_number 6173
_diffrn_reflns_theta_full 27.60
_diffrn_reflns_theta_max 27.60
_diffrn_reflns_theta_min 1.86
_exptl_absorpt_coefficient_mu 0.653
_exptl_absorpt_correction_T_max 0.712
_exptl_absorpt_correction_T_min 0.556
_exptl_absorpt_correction_type multi-scan
_exptl_absorpt_process_details sadabs
_exptl_crystal_colour brown
_exptl_crystal_density_diffrn 1.269
_exptl_crystal_density_method 'not measured'
_exptl_crystal_description needle
_exptl_crystal_F_000 960
_exptl_crystal_size_max 0.50
_exptl_crystal_size_mid 0.29
_exptl_crystal_size_min 0.13
_refine_diff_density_max 0.927
_refine_diff_density_min -0.492
_refine_diff_density_rms 0.087
_refine_ls_extinction_method none
_refine_ls_goodness_of_fit_ref 0.992
_refine_ls_hydrogen_treatment constr
_refine_ls_matrix_type full
_refine_ls_number_parameters 291
_refine_ls_number_reflns 6173
_refine_ls_number_restraints 0
_refine_ls_restrained_S_all 0.992
_refine_ls_R_factor_all 0.0603
_refine_ls_R_factor_gt 0.0438
_refine_ls_shift/su_max 0.002
_refine_ls_shift/su_mean 0.000
_refine_ls_structure_factor_coef Fsqd
_refine_ls_weighting_details 'calc w=1/[\s^2^(Fo^2^)+(0.0624P)^2^+0.0000P] where P=(Fo^2^+2Fc^2^)/3'
_refine_ls_weighting_scheme calc
_refine_ls_wR_factor_gt 0.1059
_refine_ls_wR_factor_ref 0.1097
_reflns_number_gt 4628
_reflns_number_total 6173
_reflns_threshold_expression >2sigma(I)
_cod_data_source_file ic900075j_si_003.cif
_cod_data_source_block new8
_cod_depositor_comments
;
The following automatic conversions were performed:
'_symmetry_cell_setting' value 'Monoclinic' changed to 'monoclinic'
according to '/home/saulius/struct/CIF-dictionaries/cif_core.dic'
dictionary named 'cif_core.dic' version 2.4.1 from 2010-06-29.

Automatic conversion script
Id: cif_fix_enum 1527 2010-12-29 10:47:43Z saulius 
;
_cod_original_sg_symbol_H-M P2(1)/c
_cod_database_code 4302100

loop_
_symmetry_equiv_pos_as_xyz
'x, y, z'
'-x, y+1/2, -z+1/2'
'-x, -y, -z'
'x, -y-1/2, z-1/2'

loop_
_atom_site_label
_atom_site_type_symbol
_atom_site_fract_x
_atom_site_fract_y
_atom_site_fract_z
_atom_site_U_iso_or_equiv
_atom_site_adp_type
_atom_site_occupancy
_atom_site_symmetry_multiplicity
_atom_site_calc_flag
_atom_site_refinement_flags
_atom_site_disorder_assembly
_atom_site_disorder_group
C1 C 0.8628(3) 0.24851(18) 0.80726(15) 0.0330(6) Uani 1 1 d . . .
C2 C 0.8276(3) 0.34171(18) 0.82099(15) 0.0357(6) Uani 1 1 d . . .
C3 C 0.7430(3) 0.36170(19) 0.86608(17) 0.0407(7) Uani 1 1 d . . .
C4 C 0.8740(3) 0.4187(2) 0.78911(18) 0.0454(7) Uani 1 1 d . . .
C5 C 0.9478(3) 0.23235(18) 0.76156(16) 0.0330(6) Uani 1 1 d . . .
C6 C 0.8156(3) 0.17012(18) 0.83833(15) 0.0310(6) Uani 1 1 d . . .
N1 N 0.6732(3) 0.37794(19) 0.90315(15) 0.0520(7) Uani 1 1 d . . .
N2 N 0.9147(4) 0.4806(2) 0.75975(18) 0.0751(9) Uani 1 1 d . . .
N3 N 1.0163(3) 0.22206(17) 0.72461(14) 0.0454(6) Uani 1 1 d . . .
N4 N 0.7780(3) 0.10551(16) 0.86396(14) 0.0425(6) Uani 1 1 d . . .
Fe1 Fe 0.34348(3) 0.26104(2) 0.567446(18) 0.01610(10) Uani 1 1 d . . .
C1B C 0.2579(3) 0.26117(16) 0.44538(13) 0.0230(5) Uani 1 1 d . . .
C2B C 0.1876(2) 0.33416(16) 0.47226(14) 0.0203(5) Uani 1 1 d . . .
C3B C 0.1142(2) 0.29147(17) 0.51634(13) 0.0207(5) Uani 1 1 d . . .
C4B C 0.1364(3) 0.19167(17) 0.51643(14) 0.0244(6) Uani 1 1 d . . .
C5B C 0.2245(3) 0.17333(17) 0.47286(14) 0.0252(6) Uani 1 1 d . . .
C6B C 0.3442(3) 0.2744(2) 0.39598(15) 0.0345(6) Uani 1 1 d . . .
H6B1 H 0.2760 0.2712 0.3412 0.052 Uiso 1 1 calc R . .
H6B2 H 0.4199 0.2247 0.4073 0.052 Uiso 1 1 calc R . .
H6B3 H 0.3938 0.3359 0.4069 0.052 Uiso 1 1 calc R . .
C7B C 0.1851(3) 0.43713(17) 0.45370(15) 0.0305(6) Uani 1 1 d . . .
H7B1 H 0.0941 0.4516 0.4080 0.046 Uiso 1 1 calc R . .
H7B2 H 0.2734 0.4528 0.4430 0.046 Uiso 1 1 calc R . .
H7B3 H 0.1863 0.4742 0.4980 0.046 Uiso 1 1 calc R . .
C8B C 0.0241(3) 0.34194(19) 0.55386(15) 0.0296(6) Uani 1 1 d . . .
H8B1 H 0.0654 0.4051 0.5696 0.044 Uiso 1 1 calc R . .
H8B2 H 0.0283 0.3067 0.5996 0.044 Uiso 1 1 calc R . .
H8B3 H -0.0803 0.3470 0.5168 0.044 Uiso 1 1 calc R . .
C9B C 0.0729(3) 0.11979(18) 0.55405(15) 0.0329(6) Uani 1 1 d . . .
H9B1 H 0.0683 0.1465 0.6013 0.049 Uiso 1 1 calc R . .
H9B2 H 0.1371 0.0639 0.5674 0.049 Uiso 1 1 calc R . .
H9B3 H -0.0282 0.1022 0.5180 0.049 Uiso 1 1 calc R . .
C10B C 0.2704(3) 0.07790(18) 0.45471(16) 0.0410(7) Uani 1 1 d . . .
H10A H 0.1946 0.0548 0.4057 0.061 Uiso 1 1 calc R . .
H10B H 0.2792 0.0339 0.4965 0.061 Uiso 1 1 calc R . .
H10C H 0.3672 0.0830 0.4501 0.061 Uiso 1 1 calc R . .
C1A C 0.5766(3) 0.28450(17) 0.61205(14) 0.0226(5) Uani 1 1 d . . .
C2A C 0.5042(3) 0.35676(16) 0.63769(14) 0.0220(5) Uani 1 1 d . . .
C3A C 0.4298(2) 0.31358(16) 0.68130(13) 0.0200(5) Uani 1 1 d . . .
C4A C 0.4544(3) 0.21460(16) 0.68232(13) 0.0193(5) Uani 1 1 d . . .
C5A C 0.5459(3) 0.19601(17) 0.63963(14) 0.0226(5) Uani 1 1 d . . .
C6A C 0.6731(3) 0.30039(19) 0.56743(15) 0.0312(6) Uani 1 1 d . . .
H6A1 H 0.7733 0.3202 0.6031 0.047 Uiso 1 1 calc R . .
H6A2 H 0.6284 0.3495 0.5284 0.047 Uiso 1 1 calc R . .
H6A3 H 0.6807 0.2419 0.5416 0.047 Uiso 1 1 calc R . .
C7A C 0.5127(3) 0.46054(16) 0.62359(15) 0.0293(6) Uani 1 1 d . . .
H7A1 H 0.4257 0.4924 0.6268 0.044 Uiso 1 1 calc R . .
H7A2 H 0.5130 0.4703 0.5719 0.044 Uiso 1 1 calc R . .
H7A3 H 0.6048 0.4865 0.6629 0.044 Uiso 1 1 calc R . .
C8A C 0.3442(3) 0.36483(17) 0.72178(14) 0.0257(6) Uani 1 1 d . . .
H8A1 H 0.4110 0.3771 0.7758 0.039 Uiso 1 1 calc R . .
H8A2 H 0.2599 0.3259 0.7204 0.039 Uiso 1 1 calc R . .
H8A3 H 0.3063 0.4246 0.6953 0.039 Uiso 1 1 calc R . .
C9A C 0.3984(3) 0.14255(17) 0.72370(14) 0.0286(6) Uani 1 1 d . . .
H9A1 H 0.3923 0.0809 0.6992 0.043 Uiso 1 1 calc R . .
H9A2 H 0.2988 0.1609 0.7204 0.043 Uiso 1 1 calc R . .
H9A3 H 0.4677 0.1390 0.7783 0.043 Uiso 1 1 calc R . .
C10A C 0.6038(3) 0.10187(17) 0.62772(16) 0.0319(6) Uani 1 1 d . . .
H10D H 0.7021 0.0904 0.6694 0.048 Uiso 1 1 calc R . .
H10E H 0.6134 0.1012 0.5776 0.048 Uiso 1 1 calc R . .
H10F H 0.5338 0.0525 0.6284 0.048 Uiso 1 1 calc R . .

loop_
_atom_site_aniso_label
_atom_site_aniso_U_11
_atom_site_aniso_U_22
_atom_site_aniso_U_33
_atom_site_aniso_U_23
_atom_site_aniso_U_13
_atom_site_aniso_U_12
C1 0.0233(14) 0.0426(15) 0.0243(14) 0.0047(11) 0.0001(10) -0.0029(11)
C2 0.0296(15) 0.0355(15) 0.0315(17) -0.0014(11) 0.0006(12) -0.0017(11)
C3 0.0300(16) 0.0416(16) 0.0349(17) -0.0069(13) -0.0038(13) -0.0008(12)
C4 0.0437(18) 0.0363(17) 0.0448(19) 0.0011(14) 0.0053(15) -0.0010(13)
C5 0.0297(15) 0.0389(15) 0.0250(14) 0.0033(12) 0.0052(12) -0.0034(12)
C6 0.0225(14) 0.0387(15) 0.0245(15) -0.0032(12) 0.0013(11) -0.0037(11)
N1 0.0377(15) 0.0616(17) 0.0504(18) -0.0174(13) 0.0107(13) 0.0001(12)
N2 0.087(2) 0.0459(17) 0.077(2) 0.0120(16) 0.0157(18) -0.0117(16)
N3 0.0393(15) 0.0563(16) 0.0398(15) 0.0060(12) 0.0148(12) 0.0021(12)
N4 0.0409(15) 0.0459(14) 0.0361(15) 0.0023(11) 0.0103(12) -0.0096(11)
Fe1 0.01351(17) 0.01879(17) 0.01569(17) -0.00046(14) 0.00541(12) 0.00064(13)
C1B 0.0180(12) 0.0342(14) 0.0143(11) 0.0007(10) 0.0037(10) 0.0023(10)
C2B 0.0155(11) 0.0253(12) 0.0169(12) 0.0029(9) 0.0028(10) -0.0001(9)
C3B 0.0137(11) 0.0258(13) 0.0190(12) -0.0001(10) 0.0025(10) 0.0007(9)
C4B 0.0204(13) 0.0224(13) 0.0226(13) 0.0028(10) 0.0001(11) -0.0022(10)
C5B 0.0213(13) 0.0267(13) 0.0193(13) -0.0063(10) -0.0011(11) 0.0047(10)
C6B 0.0288(14) 0.0560(18) 0.0201(13) -0.0005(12) 0.0112(12) 0.0043(13)
C7B 0.0270(14) 0.0289(14) 0.0330(16) 0.0091(11) 0.0090(12) 0.0010(11)
C8B 0.0195(13) 0.0423(16) 0.0269(15) 0.0027(12) 0.0090(11) 0.0097(11)
C9B 0.0273(14) 0.0314(14) 0.0314(16) 0.0067(12) 0.0023(12) -0.0107(11)
C10B 0.0448(18) 0.0325(15) 0.0331(17) -0.0127(12) 0.0019(14) 0.0033(13)
C1A 0.0151(12) 0.0305(13) 0.0208(13) -0.0034(10) 0.0056(11) -0.0007(10)
C2A 0.0166(12) 0.0269(13) 0.0194(13) -0.0024(10) 0.0037(10) -0.0040(9)
C3A 0.0153(12) 0.0247(13) 0.0169(12) -0.0012(10) 0.0030(10) -0.0028(9)
C4A 0.0149(11) 0.0245(13) 0.0163(12) -0.0014(9) 0.0038(10) 0.0018(9)
C5A 0.0176(12) 0.0237(13) 0.0197(13) -0.0020(10) 0.0003(10) 0.0076(9)
C6A 0.0209(13) 0.0429(16) 0.0317(15) 0.0003(12) 0.0123(12) 0.0010(11)
C7A 0.0293(14) 0.0249(13) 0.0324(15) -0.0035(11) 0.0108(12) -0.0049(11)
C8A 0.0270(14) 0.0298(14) 0.0218(13) -0.0016(10) 0.0113(11) 0.0003(10)
C9A 0.0303(14) 0.0295(14) 0.0227(14) 0.0056(11) 0.0070(12) 0.0013(11)
C10A 0.0285(15) 0.0294(14) 0.0326(16) -0.0003(12) 0.0063(12) 0.0116(11)

loop_
_atom_type_symbol
_atom_type_description
_atom_type_scat_dispersion_real
_atom_type_scat_dispersion_imag
_atom_type_scat_source
C C 0.0033 0.0016 'International Tables Vol C Tables 4.2.6.8 and 6.1.1.4'
H H 0.0000 0.0000 'International Tables Vol C Tables 4.2.6.8 and 6.1.1.4'
N N 0.0061 0.0033 'International Tables Vol C Tables 4.2.6.8 and 6.1.1.4'
Fe Fe 0.3463 0.8444 'International Tables Vol C Tables 4.2.6.8 and 6.1.1.4'

loop_
_geom_angle_atom_site_label_1
_geom_angle_atom_site_label_2
_geom_angle_atom_site_label_3
_geom_angle
_geom_angle_site_symmetry_1
_geom_angle_site_symmetry_3
_geom_angle_publ_flag
C6 C1 C2 121.4(2) . . ?
C6 C1 C5 118.7(2) . . ?
C2 C1 C5 119.9(2) . . ?
C4 C2 C1 120.7(3) . . ?
C4 C2 C3 117.1(3) . . ?
C1 C2 C3 122.2(2) . . ?
N1 C3 C2 179.8(3) . . ?
N2 C4 C2 176.6(3) . . ?
N3 C5 C1 178.1(3) . . ?
N4 C6 C1 179.4(3) . . ?
C3B Fe1 C2A 123.17(9) . . ?
C3B Fe1 C4A 123.90(9) . . ?
C2A Fe1 C4A 66.78(9) . . ?
C3B Fe1 C3A 108.57(9) . . ?
C2A Fe1 C3A 39.71(9) . . ?
C4A Fe1 C3A 39.70(9) . . ?
C3B Fe1 C4B 40.01(9) . . ?
C2A Fe1 C4B 158.72(10) . . ?
C4A Fe1 C4B 109.36(9) . . ?
C3A Fe1 C4B 123.85(9) . . ?
C3B Fe1 C5B 66.70(9) . . ?
C2A Fe1 C5B 160.03(10) . . ?
C4A Fe1 C5B 124.63(10) . . ?
C3A Fe1 C5B 159.27(10) . . ?
C4B Fe1 C5B 39.49(10) . . ?
C3B Fe1 C2B 39.63(9) . . ?
C2A Fe1 C2B 108.70(9) . . ?
C4A Fe1 C2B 158.80(9) . . ?
C3A Fe1 C2B 123.53(9) . . ?
C4B Fe1 C2B 66.81(9) . . ?
C5B Fe1 C2B 66.72(9) . . ?
C3B Fe1 C1B 66.99(9) . . ?
C2A Fe1 C1B 124.02(10) . . ?
C4A Fe1 C1B 159.91(9) . . ?
C3A Fe1 C1B 159.04(9) . . ?
C4B Fe1 C1B 66.95(10) . . ?
C5B Fe1 C1B 39.91(9) . . ?
C2B Fe1 C1B 39.95(9) . . ?
C3B Fe1 C1A 158.63(10) . . ?
C2A Fe1 C1A 39.78(9) . . ?
C4A Fe1 C1A 66.81(9) . . ?
C3A Fe1 C1A 66.68(9) . . ?
C4B Fe1 C1A 160.11(9) . . ?
C5B Fe1 C1A 125.17(10) . . ?
C2B Fe1 C1A 124.02(9) . . ?
C1B Fe1 C1A 109.47(9) . . ?
C3B Fe1 C5A 159.72(10) . . ?
C2A Fe1 C5A 66.87(9) . . ?
C4A Fe1 C5A 39.88(9) . . ?
C3A Fe1 C5A 66.78(9) . . ?
C4B Fe1 C5A 124.66(10) . . ?
C5B Fe1 C5A 110.17(9) . . ?
C2B Fe1 C5A 159.60(9) . . ?
C1B Fe1 C5A 124.52(10) . . ?
C1A Fe1 C5A 39.79(10) . . ?
C5B C1B C2B 107.2(2) . . ?
C5B C1B C6B 126.6(2) . . ?
C2B C1B C6B 126.1(2) . . ?
C5B C1B Fe1 69.95(13) . . ?
C2B C1B Fe1 69.99(13) . . ?
C6B C1B Fe1 126.89(17) . . ?
C3B C2B C1B 108.2(2) . . ?
C3B C2B C7B 125.7(2) . . ?
C1B C2B C7B 126.0(2) . . ?
C3B C2B Fe1 69.77(13) . . ?
C1B C2B Fe1 70.06(13) . . ?
C7B C2B Fe1 128.20(17) . . ?
C2B C3B C4B 108.2(2) . . ?
C2B C3B C8B 125.9(2) . . ?
C4B C3B C8B 125.9(2) . . ?
C2B C3B Fe1 70.60(13) . . ?
C4B C3B Fe1 70.28(13) . . ?
C8B C3B Fe1 126.48(17) . . ?
C5B C4B C3B 107.8(2) . . ?
C5B C4B C9B 126.6(2) . . ?
C3B C4B C9B 125.6(2) . . ?
C5B C4B Fe1 70.32(14) . . ?
C3B C4B Fe1 69.71(13) . . ?
C9B C4B Fe1 126.92(17) . . ?
C4B C5B C1B 108.6(2) . . ?
C4B C5B C10B 126.4(2) . . ?
C1B C5B C10B 124.9(2) . . ?
C4B C5B Fe1 70.19(14) . . ?
C1B C5B Fe1 70.14(13) . . ?
C10B C5B Fe1 127.64(17) . . ?
C2A C1A C5A 108.0(2) . . ?
C2A C1A C6A 125.3(2) . . ?
C5A C1A C6A 126.7(2) . . ?
C2A C1A Fe1 69.74(13) . . ?
C5A C1A Fe1 70.20(13) . . ?
C6A C1A Fe1 127.75(17) . . ?
C3A C2A C1A 108.1(2) . . ?
C3A C2A C7A 126.7(2) . . ?
C1A C2A C7A 125.2(2) . . ?
C3A C2A Fe1 70.22(13) . . ?
C1A C2A Fe1 70.47(13) . . ?
C7A C2A Fe1 127.12(17) . . ?
C2A C3A C4A 108.2(2) . . ?
C2A C3A C8A 125.6(2) . . ?
C4A C3A C8A 126.1(2) . . ?
C2A C3A Fe1 70.07(13) . . ?
C4A C3A Fe1 70.15(13) . . ?
C8A C3A Fe1 127.05(16) . . ?
C3A C4A C5A 108.1(2) . . ?
C3A C4A C9A 125.7(2) . . ?
C5A C4A C9A 126.1(2) . . ?
C3A C4A Fe1 70.16(13) . . ?
C5A C4A Fe1 70.45(13) . . ?
C9A C4A Fe1 126.71(16) . . ?
C1A C5A C4A 107.6(2) . . ?
C1A C5A C10A 125.7(2) . . ?
C4A C5A C10A 126.7(2) . . ?
C1A C5A Fe1 70.01(13) . . ?
C4A C5A Fe1 69.67(13) . . ?
C10A C5A Fe1 127.13(17) . . ?

loop_
_geom_bond_atom_site_label_1
_geom_bond_atom_site_label_2
_geom_bond_distance
_geom_bond_site_symmetry_2
_geom_bond_publ_flag
C1 C6 1.415(3) . ?
C1 C2 1.417(3) . ?
C1 C5 1.423(4) . ?
C2 C4 1.403(4) . ?
C2 C3 1.421(4) . ?
C3 N1 1.169(4) . ?
C4 N2 1.185(4) . ?
C5 N3 1.143(3) . ?
C6 N4 1.160(3) . ?
Fe1 C3B 2.093(2) . ?
Fe1 C2A 2.098(2) . ?
Fe1 C4A 2.100(2) . ?
Fe1 C3A 2.100(2) . ?
Fe1 C4B 2.101(2) . ?
Fe1 C5B 2.103(2) . ?
Fe1 C2B 2.104(2) . ?
Fe1 C1B 2.105(2) . ?
Fe1 C1A 2.107(2) . ?
Fe1 C5A 2.110(2) . ?
C1B C5B 1.436(3) . ?
C1B C2B 1.438(3) . ?
C1B C6B 1.486(4) . ?
C2B C3B 1.423(3) . ?
C2B C7B 1.502(3) . ?
C3B C4B 1.435(3) . ?
C3B C8B 1.503(3) . ?
C4B C5B 1.420(4) . ?
C4B C9B 1.505(3) . ?
C5B C10B 1.508(3) . ?
C1A C2A 1.431(3) . ?
C1A C5A 1.435(3) . ?
C1A C6A 1.499(3) . ?
C2A C3A 1.425(3) . ?
C2A C7A 1.507(3) . ?
C3A C4A 1.426(3) . ?
C3A C8A 1.515(3) . ?
C4A C5A 1.436(3) . ?
C4A C9A 1.509(3) . ?
C5A C10A 1.502(3) . ?
